data_2016945
loop_
_publ_author_name
'Koner, Rajesh'
'Goldberg, Israel'

_publ_section_title
;
 Square-grid coordination networks of
 diaquabis(4,4'-bipyridyl)copper(II) crosslinked by hydrogen bonds
 through two monoanions of 1-benzofuran-2,3-dicarboxylic acid and five
 molecules of water
;
_journal_coeditor_code DN3104
_journal_issue 2
_journal_name_full 'Acta Crystallographica Section C'
_journal_page_first m62
_journal_page_last m65
_journal_paper_doi 10.1107/S0108270109000353
_journal_volume 65
_journal_year 2009
_chemical_formula_iupac '[Cu (C10 H8 N2)2 (H2 O)2] (C10 H5 O5)2, 5H2 O'
_chemical_formula_moiety 'C20 H20 Cu N4 O2 2+, 2(C10 H5 O5 -), 5(H2 O)'
_chemical_formula_sum 'C40 H40 Cu N4 O17'
_chemical_formula_weight 912.30
_chemical_name_systematic
;
poly[[[diaquacopper(II)]-di-\m-4,4'-bipyridyl]
bis(3-carboxy-1-benzofuran-2-carboxylate) pentahydrate]
;
_space_group_IT_number 56
_symmetry_cell_setting orthorhombic
_symmetry_space_group_name_Hall '-P 2ab 2ac'
_symmetry_space_group_name_H-M 'P c c n'
_atom_sites_solution_hydrogens geom
_atom_sites_solution_primary direct
_atom_sites_solution_secondary difmap
_audit_creation_method SHELXL-97
_cell_angle_alpha 90.00
_cell_angle_beta 90.00
_cell_angle_gamma 90.00
_cell_formula_units_Z 8
_cell_length_a 15.8470(2)
_cell_length_b 22.2874(3)
_cell_length_c 22.5446(3)
_cell_measurement_reflns_used 10233
_cell_measurement_temperature 110(2)
_cell_measurement_theta_max 28.15
_cell_measurement_theta_min 1.58
_cell_volume 7962.49(18)
_computing_cell_refinement 'DENZO (Otwinowski & Minor, 1997)'
_computing_data_collection 'COLLECT (Nonius, 1999)'
_computing_data_reduction 'DENZO (Otwinowski & Minor, 1997)'
_computing_molecular_graphics 'ORTEPIII (Burnett & Johnson, 1996) and Mercury (Macrae <i>et al.</i>,  2006)'
_computing_publication_material 'SHELXL97 (Sheldrick, 2008)'
_computing_structure_refinement 'SHELXL97 (Sheldrick, 2008)'
_computing_structure_solution 'SIR97 (Altomare <i>et al.</i>,  1999)'
_diffrn_ambient_temperature 110(2)
_diffrn_detector_area_resol_mean 12.8
_diffrn_measured_fraction_theta_full 0.987
_diffrn_measured_fraction_theta_max 0.987
_diffrn_measurement_device_type 'Nonius KappaCCD'
_diffrn_measurement_method '0.7\% \w'
_diffrn_radiation_monochromator graphite
_diffrn_radiation_source 'fine-focus sealed tube'
_diffrn_radiation_type MoK\a
_diffrn_radiation_wavelength 0.71073
_diffrn_reflns_av_R_equivalents 0.0570
_diffrn_reflns_av_sigmaI/netI 0.0430
_diffrn_reflns_limit_h_max 20
_diffrn_reflns_limit_h_min 0
_diffrn_reflns_limit_k_max 29
_diffrn_reflns_limit_k_min 0
_diffrn_reflns_limit_l_max 29
_diffrn_reflns_limit_l_min 0
_diffrn_reflns_number 58792
_diffrn_reflns_theta_full 28.15
_diffrn_reflns_theta_max 28.15
_diffrn_reflns_theta_min 1.58
_diffrn_standards_number 0
_exptl_absorpt_coefficient_mu 0.633
_exptl_absorpt_correction_type none
_exptl_crystal_colour green
_exptl_crystal_density_diffrn 1.522
_exptl_crystal_density_method 'not measured'
_exptl_crystal_description blocks
_exptl_crystal_F_000 3784
_exptl_crystal_size_max 0.40
_exptl_crystal_size_mid 0.40
_exptl_crystal_size_min 0.30
_refine_diff_density_max 1.972
_refine_diff_density_min -0.882
_refine_ls_extinction_method none
_refine_ls_goodness_of_fit_ref 1.085
_refine_ls_hydrogen_treatment constr
_refine_ls_matrix_type full
_refine_ls_number_parameters 564
_refine_ls_number_reflns 9628
_refine_ls_number_restraints 6
_refine_ls_restrained_S_all 1.085
_refine_ls_R_factor_all 0.1050
_refine_ls_R_factor_gt 0.0650
_refine_ls_shift/su_max 0.001
_refine_ls_shift/su_mean 0.000
_refine_ls_structure_factor_coef Fsqd
_refine_ls_weighting_details 'calc w=1/[\s^2^(Fo^2^)+(0.1107P)^2^+9.1733P] where P=(Fo^2^+2Fc^2^)/3'
_refine_ls_weighting_scheme calc
_refine_ls_wR_factor_gt 0.1827
_refine_ls_wR_factor_ref 0.2100
_reflns_number_gt 6077
_reflns_number_total 9629
_reflns_threshold_expression I>2\s(I)
_cod_data_source_file dn3104.cif
_cod_data_source_block I
_cod_original_sg_symbol_H-M 'P ccn'
_cod_database_code 2016945
_cod_database_fobs_code 2016945

loop_
_symmetry_equiv_pos_as_xyz
'x, y, z'
'-x+1/2, -y+1/2, z'
'x+1/2, -y, -z+1/2'
'-x, y+1/2, -z+1/2'
'-x, -y, -z'
'x-1/2, y-1/2, -z'
'-x-1/2, y, z-1/2'
'x, -y-1/2, z-1/2'

loop_
_atom_site_type_symbol
_atom_site_label
_atom_site_fract_x
_atom_site_fract_y
_atom_site_fract_z
_atom_site_U_iso_or_equiv
_atom_site_adp_type
_atom_site_calc_flag
_atom_site_refinement_flags
_atom_site_occupancy
_atom_site_disorder_assembly
_atom_site_disorder_group
Cu Cu1 0.2500 0.2500 0.28210(2) 0.01412(15) Uani d S 1 . .
Cu Cu2 0.2500 -0.2500 0.28688(2) 0.01468(15) Uani d S 1 . .
O O3 0.10168(15) 0.24724(10) 0.28069(9) 0.0210(5) Uani d . 1 . .
H H3A 0.0776 0.2759 0.2625 0.025 Uiso d R 1 . .
H H3B 0.0698 0.2479 0.3110 0.025 Uiso d R 1 . .
O O4 0.39958(16) -0.24054(10) 0.28730(9) 0.0220(5) Uani d . 1 . .
H H4A 0.4272 -0.2095 0.2771 0.026 Uiso d R 1 . .
H H4B 0.4394 -0.2658 0.2834 0.026 Uiso d R 1 . .
N N5 0.24911(16) 0.15919(12) 0.28191(10) 0.0146(5) Uani d . 1 . .
C C6 0.3048(2) 0.12751(14) 0.31400(13) 0.0182(6) Uani d . 1 . .
H H6 0.3468 0.1486 0.3357 0.022 Uiso calc R 1 . .
C C7 0.3037(2) 0.06557(14) 0.31684(14) 0.0210(7) Uani d . 1 . .
H H7 0.3437 0.0449 0.3407 0.025 Uiso calc R 1 . .
C C8 0.2439(2) 0.03357(15) 0.28474(12) 0.0171(7) Uani d . 1 . .
C C9 0.1860(2) 0.06665(14) 0.25098(14) 0.0188(6) Uani d . 1 . .
H H9 0.1439 0.0466 0.2285 0.023 Uiso calc R 1 . .
C C10 0.1904(2) 0.12850(14) 0.25066(13) 0.0186(6) Uani d . 1 . .
H H10 0.1508 0.1504 0.2276 0.022 Uiso calc R 1 . .
C C11 0.2418(2) -0.03304(15) 0.28617(13) 0.0180(7) Uani d . 1 . .
C C12 0.2880(2) -0.06514(15) 0.32810(13) 0.0217(7) Uani d . 1 . .
H H12 0.3203 -0.0445 0.3571 0.026 Uiso calc R 1 . .
C C13 0.2865(2) -0.12704(15) 0.32729(13) 0.0215(7) Uani d . 1 . .
H H13 0.3183 -0.1480 0.3564 0.026 Uiso calc R 1 . .
N N14 0.24241(17) -0.15910(12) 0.28760(10) 0.0162(6) Uani d . 1 . .
C C15 0.1956(2) -0.12850(14) 0.24770(14) 0.0200(7) Uani d . 1 . .
H H15 0.1624 -0.1503 0.2200 0.024 Uiso calc R 1 . .
C C16 0.1943(2) -0.06652(14) 0.24579(14) 0.0209(7) Uani d . 1 . .
H H16 0.1609 -0.0466 0.2169 0.025 Uiso calc R 1 . .
N N17 0.2500 0.2500 0.37392(15) 0.0144(7) Uani d S 1 . .
C C18 0.3022(2) 0.28581(14) 0.40458(13) 0.0188(6) Uani d . 1 . .
H H18 0.3391 0.3116 0.3833 0.023 Uiso calc R 1 . .
C C19 0.3045(2) 0.28667(15) 0.46607(13) 0.0200(7) Uani d . 1 . .
H H19 0.3431 0.3123 0.4860 0.024 Uiso calc R 1 . .
C C20 0.2500 0.2500 0.49897(19) 0.0169(9) Uani d S 1 . .
C C21 0.2500 0.2500 0.56467(18) 0.0162(9) Uani d S 1 . .
C C22 0.1940(2) 0.21464(15) 0.59750(13) 0.0217(7) Uani d . 1 . .
H H22 0.1542 0.1899 0.5776 0.026 Uiso calc R 1 . .
C C23 0.1963(2) 0.21569(15) 0.65863(13) 0.0208(7) Uani d . 1 . .
H H23 0.1580 0.1909 0.6798 0.025 Uiso calc R 1 . .
N N24 0.2500 0.2500 0.68975(15) 0.0149(7) Uani d S 1 . .
N N25 0.2500 -0.2500 0.37976(15) 0.0151(7) Uani d S 1 . .
C C26 0.3211(2) -0.26045(15) 0.41059(14) 0.0219(7) Uani d . 1 . .
H H26 0.3716 -0.2686 0.3894 0.026 Uiso calc R 1 . .
C C27 0.3237(2) -0.25988(16) 0.47196(14) 0.0226(7) Uani d . 1 . .
H H27 0.3757 -0.2662 0.4920 0.027 Uiso calc R 1 . .
C C28 0.2500 -0.2500 0.50438(19) 0.0199(9) Uani d S 1 . .
C C29 0.2500 -0.2500 0.57011(19) 0.0190(9) Uani d S 1 . .
C C30 0.1972(2) -0.21243(15) 0.60245(14) 0.0235(7) Uani d . 1 . .
H H30 0.1601 -0.1858 0.5824 0.028 Uiso calc R 1 . .
C C31 0.1986(2) -0.21377(14) 0.66382(13) 0.0201(7) Uani d . 1 . .
H H31 0.1617 -0.1880 0.6850 0.024 Uiso calc R 1 . .
N N32 0.2500 -0.2500 0.69449(15) 0.0154(7) Uani d S 1 . .
O O33 0.6244(2) -0.00834(13) 0.05001(13) 0.0412(7) Uani d . 1 . .
C C34 0.6442(3) -0.00789(19) -0.00754(18) 0.0374(10) Uani d . 1 . .
C C35 0.6951(3) -0.0555(2) -0.03513(18) 0.0437(11) Uani d . 1 . .
H H35 0.7178 -0.0884 -0.0136 0.052 Uiso calc R 1 . .
C C36 0.7065(3) -0.04779(18) -0.09484(18) 0.0377(10) Uani d . 1 . .
H H36 0.7390 -0.0764 -0.1161 0.045 Uiso calc R 1 . .
C C37 0.6713(3) 0.00168(18) -0.1259(2) 0.0428(11) Uani d . 1 . .
H H37 0.6809 0.0044 -0.1675 0.051 Uiso calc R 1 . .
C C38 0.6246(3) 0.0456(2) -0.09936(18) 0.0420(10) Uani d . 1 . .
H H38 0.6015 0.0784 -0.1208 0.050 Uiso calc R 1 . .
C C39 0.6134(3) 0.03897(18) -0.03999(16) 0.0336(9) Uani d U 1 . .
C C40 0.5667(2) 0.07630(18) 0.00688(15) 0.0311(8) Uani d U 1 . .
C C41 0.5791(2) 0.04337(16) 0.05673(18) 0.0323(8) Uani d . 1 . .
C C42 0.5504(3) 0.05025(17) 0.11891(17) 0.0338(9) Uani d . 1 . .
O O43 0.5128(2) 0.09921(13) 0.13157(11) 0.0403(7) Uani d . 1 . .
O O44 0.5630(2) 0.01036(13) 0.15628(14) 0.0454(8) Uani d . 1 . .
C C45 0.5226(3) 0.1338(2) -0.00085(16) 0.0364(9) Uani d . 1 . .
O O46 0.48989(17) 0.16044(12) 0.04495(12) 0.0368(6) Uani d . 1 . .
H H46 0.4944 0.1404 0.0769 0.044 Uiso d R 1 . .
O O47 0.51959(19) 0.15608(14) -0.05116(12) 0.0459(8) Uani d . 1 . .
O O48 0.53586(18) -0.02176(12) 0.36940(12) 0.0348(6) Uani d . 1 . .
C C49 0.5443(3) -0.07392(18) 0.40122(18) 0.0370(9) Uani d . 1 . .
C C50 0.5236(3) -0.13147(19) 0.38097(19) 0.0416(10) Uani d . 1 . .
H H50 0.5035 -0.1385 0.3419 0.050 Uiso calc R 1 . .
C C51 0.5341(3) -0.1768(2) 0.4209(2) 0.0478(11) Uani d . 1 . .
H H51 0.5220 -0.2169 0.4094 0.057 Uiso calc R 1 . .
C C52 0.5621(3) -0.1653(2) 0.4778(2) 0.0460(11) Uani d . 1 . .
H H52 0.5646 -0.1978 0.5050 0.055 Uiso calc R 1 . .
C C53 0.5863(3) -0.1099(2) 0.49744(19) 0.0458(11) Uani d . 1 . .
H H53 0.6089 -0.1043 0.5361 0.055 Uiso calc R 1 . .
C C54 0.5762(3) -0.0602(2) 0.45683(17) 0.0380(10) Uani d . 1 . .
C C55 0.5901(3) 0.00320(19) 0.45853(17) 0.0369(10) Uani d . 1 . .
C C56 0.5640(2) 0.02506(18) 0.40492(15) 0.0305(8) Uani d . 1 . .
C C57 0.5539(2) 0.08552(17) 0.37688(15) 0.0284(8) Uani d . 1 . .
O O58 0.51315(17) 0.08710(11) 0.32929(10) 0.0306(6) Uani d . 1 . .
O O59 0.58640(19) 0.12943(13) 0.40290(14) 0.0446(7) Uani d . 1 . .
C C60 0.6239(3) 0.0341(2) 0.51031(19) 0.0465(11) Uani d . 1 . .
O O61 0.6419(2) 0.09266(16) 0.50486(14) 0.0590(9) Uani d . 1 . .
H H61 0.6236 0.1045 0.4713 0.071 Uiso d R 1 . .
O O62 0.6374(3) 0.00702(15) 0.55580(14) 0.0575(10) Uani d . 1 . .
O O63 0.49322(15) 0.16130(10) 0.23558(10) 0.0254(5) Uani d . 1 . .
H H63A 0.5003 0.1389 0.2055 0.030 Uiso d R 1 . .
H H63B 0.4964 0.1359 0.2636 0.030 Uiso d R 1 . .
O O64 0.45224(18) -0.13367(12) 0.23727(12) 0.0377(7) Uani d . 1 . .
H H64A 0.4894 -0.1305 0.2103 0.045 Uiso d R 1 . .
H H64B 0.4491 -0.0973 0.2485 0.045 Uiso d R 1 . .
O O65 0.56775(18) -0.11523(13) 0.14635(12) 0.0384(7) Uani d . 1 . .
H H65A 0.5406 -0.1255 0.1155 0.046 Uiso d R 1 . .
H H65B 0.5764 -0.0780 0.1521 0.046 Uiso d R 1 . .
O O66 0.4520(2) -0.00921(12) 0.25046(13) 0.0435(8) Uani d . 1 . .
H H66A 0.4906 -0.0028 0.2250 0.052 Uiso d R 1 . .
H H66B 0.4728 0.0103 0.2794 0.052 Uiso d R 1 . .
O O67 0.48782(18) 0.23463(13) 0.38303(12) 0.0413(7) Uani d . 1 . .
H H67A 0.5188 0.2041 0.3888 0.050 Uiso d R 1 . .
H H67B 0.5004 0.2631 0.4065 0.050 Uiso d R 1 . .

loop_
_atom_site_aniso_label
_atom_site_aniso_U_11
_atom_site_aniso_U_22
_atom_site_aniso_U_33
_atom_site_aniso_U_12
_atom_site_aniso_U_13
_atom_site_aniso_U_23
Cu1 0.0225(3) 0.0107(3) 0.0091(3) 0.0004(2) 0.000 0.000
Cu2 0.0238(3) 0.0108(3) 0.0095(3) 0.0000(2) 0.000 0.000
O3 0.0216(12) 0.0199(12) 0.0214(11) 0.0043(9) -0.0013(9) 0.0027(9)
O4 0.0231(13) 0.0199(12) 0.0230(12) -0.0005(10) 0.0025(9) 0.0023(9)
N5 0.0200(14) 0.0108(12) 0.0130(12) 0.0004(10) 0.0008(10) -0.0014(9)
C6 0.0222(16) 0.0149(15) 0.0176(14) 0.0009(13) -0.0040(12) 0.0009(12)
C7 0.0252(18) 0.0160(16) 0.0217(15) 0.0029(13) -0.0034(13) 0.0012(12)
C8 0.0219(17) 0.0144(15) 0.0148(14) -0.0007(12) -0.0002(12) 0.0001(11)
C9 0.0217(17) 0.0163(15) 0.0185(14) -0.0009(13) -0.0032(12) -0.0017(12)
C10 0.0227(17) 0.0181(15) 0.0150(13) -0.0008(13) -0.0043(12) 0.0008(12)
C11 0.0225(17) 0.0134(15) 0.0182(15) 0.0000(12) 0.0010(12) -0.0007(12)
C12 0.0308(19) 0.0188(16) 0.0155(14) -0.0021(14) -0.0066(13) -0.0017(12)
C13 0.0318(19) 0.0151(15) 0.0178(15) -0.0015(14) -0.0055(13) 0.0018(12)
N14 0.0227(15) 0.0128(13) 0.0131(12) 0.0008(10) -0.0013(10) -0.0008(10)
C15 0.0256(17) 0.0158(15) 0.0187(14) -0.0016(13) -0.0039(13) -0.0014(12)
C16 0.0259(18) 0.0177(16) 0.0190(14) 0.0012(14) -0.0059(13) 0.0019(12)
N17 0.0192(19) 0.0152(18) 0.0088(15) 0.0023(15) 0.000 0.000
C18 0.0234(17) 0.0163(15) 0.0166(14) -0.0021(13) 0.0001(12) -0.0007(12)
C19 0.0253(17) 0.0191(16) 0.0156(14) -0.0042(14) 0.0004(12) -0.0011(12)
C20 0.019(2) 0.017(2) 0.0140(19) 0.0004(18) 0.000 0.000
C21 0.021(2) 0.016(2) 0.0118(19) -0.0007(17) 0.000 0.000
C22 0.0242(17) 0.0248(17) 0.0161(14) -0.0031(14) -0.0018(12) -0.0009(13)
C23 0.0275(18) 0.0199(16) 0.0150(14) -0.0061(14) 0.0026(13) -0.0003(12)
N24 0.023(2) 0.0125(17) 0.0088(16) 0.0013(15) 0.000 0.000
N25 0.023(2) 0.0121(17) 0.0101(16) -0.0002(15) 0.000 0.000
C26 0.0247(18) 0.0254(18) 0.0155(14) 0.0053(14) 0.0003(13) 0.0021(13)
C27 0.0249(19) 0.0267(18) 0.0161(14) 0.0048(14) -0.0014(13) 0.0010(13)
C28 0.028(3) 0.018(2) 0.014(2) 0.0025(19) 0.000 0.000
C29 0.022(2) 0.021(2) 0.014(2) 0.0015(18) 0.000 0.000
C30 0.0303(19) 0.0243(17) 0.0158(15) 0.0055(15) -0.0024(13) -0.0001(13)
C31 0.0278(18) 0.0184(15) 0.0141(14) 0.0034(14) 0.0010(12) -0.0011(12)
N32 0.026(2) 0.0144(18) 0.0058(15) 0.0016(15) 0.000 0.000
O33 0.0488(19) 0.0387(17) 0.0360(15) 0.0044(13) 0.0049(14) 0.0020(12)
C34 0.036(2) 0.041(2) 0.035(2) -0.0102(18) -0.0057(17) 0.0123(17)
C35 0.048(3) 0.046(3) 0.038(2) -0.011(2) 0.0107(19) -0.0095(19)
C36 0.040(2) 0.031(2) 0.042(2) -0.0007(18) 0.0161(19) -0.0103(17)
C37 0.040(3) 0.038(2) 0.051(3) -0.0025(19) 0.002(2) -0.0088(19)
C38 0.044(3) 0.046(3) 0.036(2) -0.006(2) 0.0003(19) 0.0025(19)
C39 0.034(2) 0.034(2) 0.033(2) -0.0141(17) -0.0059(16) 0.0054(16)
C40 0.0258(19) 0.041(2) 0.0264(17) -0.0099(16) 0.0064(15) -0.0065(16)
C41 0.027(2) 0.0227(18) 0.047(2) 0.0017(15) -0.0045(17) -0.0077(16)
C42 0.039(2) 0.028(2) 0.0335(19) -0.0073(17) -0.0125(17) 0.0049(17)
O43 0.062(2) 0.0337(16) 0.0247(13) 0.0007(14) 0.0071(13) -0.0017(11)
O44 0.0481(19) 0.0383(17) 0.0498(18) -0.0070(14) -0.0124(15) 0.0132(14)
C45 0.033(2) 0.046(2) 0.0301(19) -0.0168(19) -0.0031(17) 0.0107(17)
O46 0.0366(16) 0.0272(14) 0.0466(16) 0.0048(12) 0.0008(13) 0.0090(12)
O47 0.0457(18) 0.0523(19) 0.0397(15) -0.0180(15) -0.0104(14) 0.0189(14)
O48 0.0400(16) 0.0300(14) 0.0345(14) -0.0005(12) -0.0098(12) 0.0052(12)
C49 0.039(2) 0.033(2) 0.038(2) 0.0077(18) 0.0001(18) 0.0085(17)
C50 0.045(3) 0.036(2) 0.044(2) 0.0030(19) -0.0034(19) -0.0016(19)
C51 0.048(3) 0.039(2) 0.057(3) 0.003(2) 0.001(2) 0.000(2)
C52 0.055(3) 0.039(2) 0.045(2) 0.007(2) 0.009(2) 0.011(2)
C53 0.044(3) 0.056(3) 0.037(2) 0.017(2) 0.0017(19) 0.000(2)
C54 0.038(2) 0.044(2) 0.0316(19) 0.0126(19) 0.0083(17) 0.0037(18)
C55 0.033(2) 0.052(3) 0.0254(19) 0.0175(19) -0.0008(16) -0.0053(16)
C56 0.027(2) 0.039(2) 0.0246(17) 0.0064(17) 0.0026(15) -0.0016(16)
C57 0.0273(19) 0.030(2) 0.0278(17) 0.0055(16) 0.0065(15) -0.0022(15)
O58 0.0371(15) 0.0312(14) 0.0236(12) 0.0027(12) -0.0005(11) 0.0035(10)
O59 0.0416(17) 0.0324(16) 0.0599(19) 0.0051(13) -0.0115(15) -0.0157(14)
C60 0.050(3) 0.049(3) 0.040(2) 0.015(2) -0.013(2) -0.017(2)
O61 0.071(2) 0.057(2) 0.0492(19) 0.0049(18) -0.0283(17) -0.0131(16)
O62 0.082(3) 0.059(2) 0.0317(16) 0.0191(18) -0.0242(17) -0.0083(14)
O63 0.0341(14) 0.0185(12) 0.0235(11) 0.0041(10) 0.0039(10) -0.0010(10)
O64 0.0489(18) 0.0248(14) 0.0393(15) -0.0055(13) 0.0109(13) -0.0011(11)
O65 0.0466(17) 0.0357(15) 0.0329(14) 0.0084(13) -0.0015(12) -0.0015(12)
O66 0.060(2) 0.0331(16) 0.0371(15) -0.0087(14) -0.0022(14) -0.0041(12)
O67 0.0501(18) 0.0378(16) 0.0361(15) 0.0114(14) -0.0174(13) -0.0083(12)

loop_
_atom_type_symbol
_atom_type_description
_atom_type_scat_dispersion_real
_atom_type_scat_dispersion_imag
_atom_type_scat_source
C C 0.0033 0.0016 'International Tables Vol C Tables 4.2.6.8 and 6.1.1.4'
H H 0.0000 0.0000 'International Tables Vol C Tables 4.2.6.8 and 6.1.1.4'
O O 0.0106 0.0060 'International Tables Vol C Tables 4.2.6.8 and 6.1.1.4'
Cu Cu 0.3201 1.2651 'International Tables Vol C Tables 4.2.6.8 and 6.1.1.4'
N N 0.0061 0.0033 'International Tables Vol C Tables 4.2.6.8 and 6.1.1.4'

loop_
_geom_angle_atom_site_label_1
_geom_angle_atom_site_label_2
_geom_angle_atom_site_label_3
_geom_angle_site_symmetry_1
_geom_angle_site_symmetry_3
_geom_angle
_geom_angle_publ_flag
N5 Cu1 N5 2 . 179.76(13) yes
N5 Cu1 N17 2 . 90.12(7) ?
N5 Cu1 N17 . . 90.12(7) yes
N5 Cu1 N24 2 7_655 89.88(7) ?
N5 Cu1 N24 . 7_655 89.88(7) yes
N17 Cu1 N24 . 7_655 180.0 yes
N5 Cu1 O3 2 2 88.10(9) yes
N5 Cu1 O3 . 2 91.90(9) yes
N17 Cu1 O3 . 2 90.77(5) yes
N24 Cu1 O3 7_655 2 89.23(5) yes
N5 Cu1 O3 2 . 91.90(9) ?
N5 Cu1 O3 . . 88.10(9) ?
N17 Cu1 O3 . . 90.77(5) ?
N24 Cu1 O3 7_655 . 89.23(5) ?
O3 Cu1 O3 2 . 178.46(11) yes
N14 Cu2 N14 2_545 . 179.08(13) yes
N14 Cu2 N32 2_545 7_655 90.46(7) ?
N14 Cu2 N32 . 7_655 90.46(7) yes
N14 Cu2 N25 2_545 . 89.54(7) ?
N14 Cu2 N25 . . 89.54(7) yes
N32 Cu2 N25 7_655 . 180.0 yes
N14 Cu2 O4 2_545 2_545 88.31(9) ?
N14 Cu2 O4 . 2_545 91.68(9) yes
N32 Cu2 O4 7_655 2_545 90.23(5) ?
N25 Cu2 O4 . 2_545 89.77(5) ?
N14 Cu2 O4 2_545 . 91.68(9) ?
N14 Cu2 O4 . . 88.32(9) yes
N32 Cu2 O4 7_655 . 90.23(5) ?
N25 Cu2 O4 . . 89.77(5) yes
O4 Cu2 O4 2_545 . 179.54(10) yes
Cu1 O3 H3A . . 115.9 ?
Cu1 O3 H3B . . 125.6 ?
H3A O3 H3B . . 96.2 ?
Cu2 O4 H4A . . 125.8 ?
Cu2 O4 H4B . . 132.8 ?
H4A O4 H4B . . 97.4 ?
C6 N5 C10 . . 117.9(3) ?
C6 N5 Cu1 . . 121.3(2) ?
C10 N5 Cu1 . . 120.8(2) ?
N5 C6 C7 . . 122.8(3) ?
N5 C6 H6 . . 118.6 ?
C7 C6 H6 . . 118.6 ?
C6 C7 C8 . . 119.9(3) ?
C6 C7 H7 . . 120.1 ?
C8 C7 H7 . . 120.1 ?
C7 C8 C9 . . 117.3(3) ?
C7 C8 C11 . . 121.2(3) ?
C9 C8 C11 . . 121.5(3) ?
C10 C9 C8 . . 119.6(3) ?
C10 C9 H9 . . 120.2 ?
C8 C9 H9 . . 120.2 ?
N5 C10 C9 . . 122.5(3) ?
N5 C10 H10 . . 118.7 ?
C9 C10 H10 . . 118.7 ?
C12 C11 C16 . . 116.8(3) ?
C12 C11 C8 . . 121.1(3) ?
C16 C11 C8 . . 122.1(3) ?
C13 C12 C11 . . 119.7(3) ?
C13 C12 H12 . . 120.1 ?
C11 C12 H12 . . 120.1 ?
N14 C13 C12 . . 123.4(3) ?
N14 C13 H13 . . 118.3 ?
C12 C13 H13 . . 118.3 ?
C13 N14 C15 . . 117.5(3) ?
C13 N14 Cu2 . . 120.4(2) ?
C15 N14 Cu2 . . 122.1(2) ?
N14 C15 C16 . . 122.2(3) ?
N14 C15 H15 . . 118.9 ?
C16 C15 H15 . . 118.9 ?
C15 C16 C11 . . 120.4(3) ?
C15 C16 H16 . . 119.8 ?
C11 C16 H16 . . 119.8 ?
C18 N17 C18 . 2 118.0(4) ?
C18 N17 Cu1 . . 121.02(18) ?
C18 N17 Cu1 2 . 121.02(18) ?
N17 C18 C19 . . 122.6(3) ?
N17 C18 H18 . . 118.7 ?
C19 C18 H18 . . 118.7 ?
C18 C19 C20 . . 120.3(3) ?
C18 C19 H19 . . 119.8 ?
C20 C19 H19 . . 119.8 ?
C19 C20 C19 . 2 116.1(4) ?
C19 C20 C21 . . 121.96(19) ?
C19 C20 C21 2 . 121.96(19) ?
C22 C21 C22 . 2 116.1(4) ?
C22 C21 C20 . . 121.94(19) ?
C22 C21 C20 2 . 121.9(2) ?
C23 C22 C21 . . 120.1(3) ?
C23 C22 H22 . . 119.9 ?
C21 C22 H22 . . 119.9 ?
N24 C23 C22 . . 123.3(3) ?
N24 C23 H23 . . 118.3 ?
C22 C23 H23 . . 118.3 ?
C23 N24 C23 . 2 116.9(4) ?
C23 N24 Cu1 . 7_656 121.53(18) ?
C23 N24 Cu1 2 7_656 121.53(18) ?
C26 N25 C26 2_545 . 117.7(4) ?
C26 N25 Cu2 2_545 . 121.14(19) ?
C26 N25 Cu2 . . 121.14(19) ?
N25 C26 C27 . . 122.7(3) ?
N25 C26 H26 . . 118.6 ?
C27 C26 H26 . . 118.6 ?
C26 C27 C28 . . 120.0(3) ?
C26 C27 H27 . . 120.0 ?
C28 C27 H27 . . 120.0 ?
C27 C28 C27 . 2_545 116.8(4) ?
C27 C28 C29 . . 121.6(2) ?
C27 C28 C29 2_545 . 121.6(2) ?
C30 C29 C30 2_545 . 116.7(4) ?
C30 C29 C28 2_545 . 121.6(2) ?
C30 C29 C28 . . 121.6(2) ?
C31 C30 C29 . . 120.1(3) ?
C31 C30 H30 . . 120.0 ?
C29 C30 H30 . . 120.0 ?
N32 C31 C30 . . 122.6(3) ?
N32 C31 H31 . . 118.7 ?
C30 C31 H31 . . 118.7 ?
C31 N32 C31 . 2_545 117.8(4) ?
C31 N32 Cu2 . 7_656 121.09(18) ?
C31 N32 Cu2 2_545 7_656 121.09(18) ?
C34 O33 C41 . . 103.0(3) ?
O33 C34 C39 . . 116.3(4) ?
O33 C34 C35 . . 122.3(4) ?
C39 C34 C35 . . 121.4(4) ?
C36 C35 C34 . . 113.4(4) ?
C36 C35 H35 . . 123.3 ?
C34 C35 H35 . . 123.3 ?
C35 C36 C37 . . 122.1(4) ?
C35 C36 H36 . . 119.0 ?
C37 C36 H36 . . 119.0 ?
C38 C37 C36 . . 123.5(4) ?
C38 C37 H37 . . 118.2 ?
C36 C37 H37 . . 118.2 ?
C39 C38 C37 . . 115.1(4) ?
C39 C38 H38 . . 122.4 ?
C37 C38 H38 . . 122.4 ?
C38 C39 C34 . . 124.4(4) ?
C38 C39 C40 . . 133.0(4) ?
C34 C39 C40 . . 102.6(3) ?
C41 C40 C45 . . 129.7(3) ?
C41 C40 C39 . . 102.0(3) ?
C45 C40 C39 . . 128.3(3) ?
C40 C41 O33 . . 116.1(4) ?
C40 C41 C42 . . 133.2(4) ?
O33 C41 C42 . . 110.7(3) ?
O44 C42 O43 . . 122.4(4) ?
O44 C42 C41 . . 121.3(4) ?
O43 C42 C41 . . 116.3(3) ?
O47 C45 O46 . . 121.9(4) ?
O47 C45 C40 . . 118.4(4) ?
O46 C45 C40 . . 119.6(3) ?
C45 O46 H46 . . 113.5 ?
C49 O48 C56 . . 107.7(3) ?
O48 C49 C54 . . 108.8(4) ?
O48 C49 C50 . . 125.6(4) ?
C54 C49 C50 . . 125.6(4) ?
C51 C50 C49 . . 115.8(4) ?
C51 C50 H50 . . 122.1 ?
C49 C50 H50 . . 122.1 ?
C50 C51 C52 . . 120.9(4) ?
C50 C51 H51 . . 119.5 ?
C52 C51 H51 . . 119.5 ?
C53 C52 C51 . . 124.0(4) ?
C53 C52 H52 . . 118.0 ?
C51 C52 H52 . . 118.0 ?
C52 C53 C54 . . 117.1(4) ?
C52 C53 H53 . . 121.5 ?
C54 C53 H53 . . 121.5 ?
C49 C54 C55 . . 107.3(3) ?
C49 C54 C53 . . 116.4(4) ?
C55 C54 C53 . . 136.3(4) ?
C56 C55 C54 . . 106.4(4) ?
C56 C55 C60 . . 130.6(4) ?
C54 C55 C60 . . 123.0(4) ?
C55 C56 O48 . . 109.8(4) ?
C55 C56 C57 . . 136.6(4) ?
O48 C56 C57 . . 113.5(3) ?
O58 C57 O59 . . 126.3(4) ?
O58 C57 C56 . . 116.3(3) ?
O59 C57 C56 . . 117.5(3) ?
O62 C60 O61 . . 121.7(4) ?
O62 C60 C55 . . 120.6(5) ?
O61 C60 C55 . . 117.7(4) ?
C60 O61 H61 . . 108.1 ?
H63A O63 H63B . . 101.2 ?
H64A O64 H64B . . 100.0 ?
H65A O65 H65B . . 117.9 ?
H66A O66 H66B . . 98.8 ?
H67A O67 H67B . . 111.6 ?

loop_
_geom_bond_atom_site_label_1
_geom_bond_atom_site_label_2
_geom_bond_site_symmetry_2
_geom_bond_distance
_geom_bond_publ_flag
Cu1 N5 2 2.024(3) ?
Cu1 N5 . 2.024(3) yes
Cu1 N17 . 2.070(3) yes
Cu1 N24 7_655 2.082(3) ?
Cu1 O3 2 2.351(2) ?
Cu1 O3 . 2.351(2) yes
Cu2 N14 2_545 2.030(3) ?
Cu2 N14 . 2.030(3) yes
Cu2 N32 7_655 2.083(3) ?
Cu2 N25 . 2.094(3) yes
Cu2 O4 2_545 2.380(2) ?
Cu2 O4 . 2.380(2) yes
O3 H3A . 0.8500 ?
O3 H3B . 0.8500 ?
O4 H4A . 0.8499 ?
O4 H4B . 0.8500 ?
N5 C6 . 1.342(4) ?
N5 C10 . 1.352(4) ?
C6 C7 . 1.382(4) ?
C6 H6 . 0.9500 ?
C7 C8 . 1.389(4) ?
C7 H7 . 0.9500 ?
C8 C9 . 1.403(4) ?
C8 C11 . 1.485(5) ?
C9 C10 . 1.380(4) ?
C9 H9 . 0.9500 ?
C10 H10 . 0.9500 ?
C11 C12 . 1.393(4) ?
C11 C16 . 1.398(4) ?
C12 C13 . 1.380(5) ?
C12 H12 . 0.9500 ?
C13 N14 . 1.341(4) ?
C13 H13 . 0.9500 ?
N14 C15 . 1.351(4) ?
C15 C16 . 1.382(4) ?
C15 H15 . 0.9500 ?
C16 H16 . 0.9500 ?
N17 C18 . 1.341(4) ?
N17 C18 2 1.341(4) ?
C18 C19 . 1.387(4) ?
C18 H18 . 0.9500 ?
C19 C20 . 1.401(4) ?
C19 H19 . 0.9500 ?
C20 C19 2 1.401(4) ?
C20 C21 . 1.481(6) ?
C21 C22 . 1.399(4) ?
C21 C22 2 1.399(4) ?
C22 C23 . 1.379(4) ?
C22 H22 . 0.9500 ?
C23 N24 . 1.342(4) ?
C23 H23 . 0.9500 ?
N24 C23 2 1.342(4) ?
N24 Cu1 7_656 2.082(3) ?
N25 C26 2_545 1.344(4) ?
N25 C26 . 1.344(4) ?
C26 C27 . 1.384(4) ?
C26 H26 . 0.9500 ?
C27 C28 . 1.396(4) ?
C27 H27 . 0.9500 ?
C28 C27 2_545 1.396(4) ?
C28 C29 . 1.482(6) ?
C29 C30 2_545 1.390(4) ?
C29 C30 . 1.390(4) ?
C30 C31 . 1.384(4) ?
C30 H30 . 0.9500 ?
C31 N32 . 1.339(4) ?
C31 H31 . 0.9500 ?
N32 C31 2_545 1.339(4) ?
N32 Cu2 7_656 2.083(3) ?
O33 C34 . 1.335(5) ?
O33 C41 . 1.367(5) ?
C34 C39 . 1.365(6) ?
C34 C35 . 1.471(6) ?
C35 C36 . 1.369(6) ?
C35 H35 . 0.9500 ?
C36 C37 . 1.420(6) ?
C36 H36 . 0.9500 ?
C37 C38 . 1.367(6) ?
C37 H37 . 0.9500 ?
C38 C39 . 1.358(5) ?
C38 H38 . 0.9500 ?
C39 C40 . 1.535(5) ?
C40 C41 . 1.356(6) ?
C40 C45 . 1.470(6) ?
C41 C42 . 1.481(6) ?
C42 O44 . 1.241(5) ?
C42 O43 . 1.276(5) ?
C45 O47 . 1.239(4) ?
C45 O46 . 1.299(5) ?
O46 H46 . 0.8500 ?
O48 C49 . 1.372(5) ?
O48 C56 . 1.389(5) ?
C49 C54 . 1.386(6) ?
C49 C50 . 1.400(6) ?
C50 C51 . 1.363(6) ?
C50 H50 . 0.9500 ?
C51 C52 . 1.383(6) ?
C51 H51 . 0.9500 ?
C52 C53 . 1.366(7) ?
C52 H52 . 0.9500 ?
C53 C54 . 1.446(6) ?
C53 H53 . 0.9500 ?
C54 C55 . 1.431(6) ?
C55 C56 . 1.367(5) ?
C55 C60 . 1.458(6) ?
C56 C57 . 1.497(5) ?
C57 O58 . 1.252(4) ?
C57 O59 . 1.252(5) ?
C60 O62 . 1.209(6) ?
C60 O61 . 1.342(6) ?
O61 H61 . 0.8535 ?
O63 H63A . 0.8500 ?
O63 H63B . 0.8500 ?
O64 H64A . 0.8500 ?
O64 H64B . 0.8500 ?
O65 H65A . 0.8501 ?
O65 H65B . 0.8501 ?
O66 H66A . 0.8500 ?
O66 H66B . 0.8500 ?
O67 H67A . 0.8500 ?
O67 H67B . 0.8499 ?

loop_
_geom_hbond_atom_site_label_D
_geom_hbond_atom_site_label_H
_geom_hbond_atom_site_label_A
_geom_hbond_site_symmetry_A
_geom_hbond_distance_DH
_geom_hbond_distance_HA
_geom_hbond_distance_DA
_geom_hbond_angle_DHA
O3 H3A O63 2 0.85 1.89 2.730(3) 168
O3 H3B O67 2 0.85 1.90 2.738(3) 167
O4 H4A O64 . 0.85 1.96 2.764(3) 159
O4 H4B O63 4_645 0.85 1.99 2.817(3) 164
O46 H46 O43 . 0.85 1.56 2.410(4) 172
O61 H61 O59 . 0.85 1.74 2.594(4) 179
O63 H63A O43 . 0.85 1.90 2.740(3) 172
O63 H63B O58 . 0.85 1.86 2.702(3) 173
O64 H64A O65 . 0.85 1.93 2.779(4) 174
O64 H64B O66 . 0.85 1.97 2.790(4) 163
O65 H65A O47 5_655 0.85 1.86 2.711(4) 174
O65 H65B O44 . 0.85 1.98 2.809(4) 164
O66 H66A O44 . 0.85 1.95 2.791(5) 170
O66 H66B O58 . 0.85 2.15 2.950(4) 158
O67 H67A O59 . 0.85 2.00 2.853(4) 177
O67 H67B O47 8_566 0.85 2.06 2.896(4) 167
